data_1548559
loop_
_publ_author_name
'Muneer Ahamed'
'Bun Chan'
'Paul Jensen'
'Matthew H. Todd'

_publ_section_title
;
 The Outcome of the Oxidations of Unusual Enediamide Motifs Is Governed by
 the Stabilities of the Intermediate Iminium Ions
;
_journal_name_full 'Plos One'
_journal_page_first 47224
_journal_paper_doi 10.1371/journal.pone.0047224
_journal_volume 7
_journal_year 2012
_chemical_absolute_configuration syn
_chemical_formula_sum 'C27 H25 Cl N2 O5'
_chemical_formula_weight 492.94
_space_group_IT_number 19
_symmetry_cell_setting orthorhombic
_symmetry_Int_Tables_number 19
_symmetry_space_group_name_Hall 'P 2ac 2ab'
_symmetry_space_group_name_H-M 'P 21 21 21'
_atom_sites_solution_hydrogens geom
_atom_sites_solution_primary direct
_atom_sites_solution_secondary difmap
_cell_angle_alpha 90.00
_cell_angle_beta 90.00
_cell_angle_gamma 90.00
_cell_formula_units_Z 4
_cell_length_a 8.6489(13)
_cell_length_b 10.4140(15)
_cell_length_c 27.136(4)
_cell_measurement_temperature 140(2)
_cell_measurement_theta_max 22.5
_cell_measurement_theta_min 1.75
_cell_volume 2444.1(6)
_computing_cell_refinement 'SAINT (Bruker,1995)'
_computing_data_collection 'SMART (Bruker,1995)'
_computing_data_reduction 'SAINT and XPREP (Bruker 1995)'
_computing_molecular_graphics
;
  teXsan for Windows (MSC, 1997) 
  xtal 3.6 (Hall,du Boulay, D.J. & Olthof-Hazekamp, R. 1999)
  ORTEPII  (Johnson,C.K., 1976). 
  WinGX (Farrugia, 1999)
;
_computing_structure_refinement 'SHELXL-97 (Sheldrick, 1997)'
_computing_structure_solution 'SIR97 (Altomare, et. al. 1997)'
_diffrn_ambient_temperature 140(2)
_diffrn_crystal_treatment
;
attached with Exxon Paratone N, to a short length 
of glass fibre.
;
_diffrn_measured_fraction_theta_full 0.998
_diffrn_measured_fraction_theta_max 0.998
_diffrn_measurement_device_type 'Bruker SMART 1000 CCD'
_diffrn_measurement_method \w
_diffrn_radiation_monochromator graphite
_diffrn_radiation_source 'sealed tube'
_diffrn_radiation_type MoK\a
_diffrn_radiation_wavelength 0.71073
_diffrn_reflns_av_R_equivalents 0.0642
_diffrn_reflns_av_sigmaI/netI 0.0861
_diffrn_reflns_limit_h_max 9
_diffrn_reflns_limit_h_min -9
_diffrn_reflns_limit_k_max 11
_diffrn_reflns_limit_k_min -8
_diffrn_reflns_limit_l_max 30
_diffrn_reflns_limit_l_min -29
_diffrn_reflns_number 10077
_diffrn_reflns_theta_full 23.27
_diffrn_reflns_theta_max 23.27
_diffrn_reflns_theta_min 2.09
_exptl_absorpt_coefficient_mu 0.197
_exptl_absorpt_correction_T_max 0.98
_exptl_absorpt_correction_T_min 0.80
_exptl_absorpt_correction_type multi-scan
_exptl_absorpt_process_details
;
 XPREP  (Bruker, 1995)
  and SADABS (Sheldrick, 1996)
;
_exptl_crystal_colour colourless
_exptl_crystal_density_diffrn 1.340
_exptl_crystal_density_method 'not measured'
_exptl_crystal_description needle
_exptl_crystal_F_000 1032
_exptl_crystal_size_max 0.40
_exptl_crystal_size_mid 0.07
_exptl_crystal_size_min 0.05
_refine_diff_density_max 0.158
_refine_diff_density_min -0.182
_refine_diff_density_rms 0.039
_refine_ls_abs_structure_details 'Not reliably determined from X-ray data'
_refine_ls_extinction_method none
_refine_ls_goodness_of_fit_ref 0.934
_refine_ls_hydrogen_treatment constr
_refine_ls_matrix_type full
_refine_ls_number_parameters 318
_refine_ls_number_reflns 2037
_refine_ls_number_restraints 0
_refine_ls_restrained_S_all 0.934
_refine_ls_R_factor_all 0.0685
_refine_ls_R_factor_gt 0.0334
_refine_ls_shift/su_max 0.005
_refine_ls_shift/su_mean 0.001
_refine_ls_structure_factor_coef Fsqd
_refine_ls_weighting_details 'calc w=1/[\s^2^(Fo^2^)+(0.0P)^2^+0.0P] where P=(Fo^2^+2Fc^2^)/3'
_refine_ls_weighting_scheme calc
_refine_ls_wR_factor_gt 0.0366
_refine_ls_wR_factor_ref 0.0397
_reflns_number_gt 1375
_reflns_number_total 2037
_reflns_threshold_expression >2sigma(I)
_cod_data_source_file pone.0047224.s008.cif
_cod_data_source_block mht178
_cod_depositor_comments
;
The following automatic conversions were performed:

'_symmetry_cell_setting' value 'Orthorhombic' changed to
'orthorhombic' according to the built-in table from CIF Core
dictionary named 'cif_core.dic' version 2.4.1 from 2010-06-29.

Automatic conversion script
Id: cif_fix_values 5376 2017-05-30 11:51:03Z andrius 

The following automatic conversions were performed:

data name '_atom_site_symetry_multiplicity' was replaced with
'_atom_site_symmetry_multiplicity' as specified in the replacement
file 'data/replacement-values/replacement_tags.lst'.

Automatic conversion script
Id: cif_correct_tags 9268 2022-04-12 08:56:07Z antanas 
;
_cod_original_cell_volume 2444.2(6)
_cod_database_code 1548559

loop_
_symmetry_equiv_pos_as_xyz
'x, y, z'
'-x+1/2, -y, z+1/2'
'-x, y+1/2, -z+1/2'
'x+1/2, -y+1/2, -z'

loop_
_atom_site_label
_atom_site_type_symbol
_atom_site_fract_x
_atom_site_fract_y
_atom_site_fract_z
_atom_site_U_iso_or_equiv
_atom_site_adp_type
_atom_site_occupancy
_atom_site_symmetry_multiplicity
_atom_site_calc_flag
_atom_site_refinement_flags
_atom_site_disorder_assembly
_atom_site_disorder_group
Cl1 Cl 0.26582(13) -0.40282(9) -0.07857(3) 0.0445(3) Uani 1 1 d . . .
O1 O -0.1435(3) 0.0654(2) 0.18800(9) 0.0346(8) Uani 1 1 d . . .
O2 O -0.2058(3) 0.3344(2) 0.04001(8) 0.0324(7) Uani 1 1 d . . .
O3 O 0.3182(3) 0.2730(2) 0.04972(8) 0.0278(7) Uani 1 1 d . . .
H3O H 0.2974 0.2312 0.0241 0.042 Uiso 1 1 calc R . .
O4 O 0.1053(3) 0.0716(2) 0.05714(8) 0.0232(7) Uani 1 1 d . . .
O5 O 0.2847(3) -0.0787(2) 0.07606(9) 0.0404(8) Uani 1 1 d . . .
N1 N 0.0129(4) 0.1592(3) 0.13147(10) 0.0206(8) Uani 1 1 d . . .
N2 N 0.0541(4) 0.3314(3) 0.05190(10) 0.0219(8) Uani 1 1 d . . .
C1 C 0.1969(5) 0.1556(4) 0.25307(12) 0.0286(11) Uani 1 1 d . . .
H1 H 0.0933 0.1536 0.2647 0.034 Uiso 1 1 calc R . .
C2 C 0.3036(5) 0.2375(4) 0.27539(14) 0.0392(12) Uani 1 1 d . . .
H2 H 0.2729 0.2923 0.3016 0.047 Uiso 1 1 calc R . .
C3 C 0.4533(6) 0.2376(4) 0.25890(16) 0.0500(14) Uani 1 1 d . . .
H3 H 0.5269 0.2931 0.2738 0.060 Uiso 1 1 calc R . .
C4 C 0.4984(5) 0.1578(4) 0.22066(16) 0.0470(13) Uani 1 1 d . . .
H4 H 0.6026 0.1583 0.2096 0.056 Uiso 1 1 calc R . .
C5 C 0.3921(5) 0.0773(4) 0.19854(14) 0.0359(12) Uani 1 1 d . . .
H5 H 0.4236 0.0221 0.1725 0.043 Uiso 1 1 calc R . .
C6 C 0.2400(5) 0.0769(3) 0.21414(13) 0.0252(10) Uani 1 1 d . . .
C7 C 0.1200(4) -0.0059(3) 0.18835(13) 0.0285(11) Uani 1 1 d . . .
H7A H 0.0814 -0.0717 0.2116 0.034 Uiso 1 1 calc R . .
H7B H 0.1692 -0.0510 0.1603 0.034 Uiso 1 1 calc R . .
C8 C -0.0162(5) 0.0733(4) 0.16938(13) 0.0276(11) Uani 1 1 d . . .
C9 C -0.1196(4) 0.2363(3) 0.11366(12) 0.0210(10) Uani 1 1 d . . .
H9 H -0.2100 0.1773 0.1097 0.025 Uiso 1 1 calc R . .
C10 C -0.0917(5) 0.3012(3) 0.06488(14) 0.0261(11) Uani 1 1 d . . .
C11 C 0.1886(4) 0.2800(3) 0.07916(13) 0.0248(10) Uani 1 1 d . . .
H11 H 0.2115 0.3389 0.1073 0.030 Uiso 1 1 calc R . .
C12 C 0.1437(4) 0.1494(3) 0.09998(12) 0.0210(10) Uani 1 1 d . . .
H12 H 0.2329 0.1107 0.1182 0.025 Uiso 1 1 calc R . .
C13 C 0.1882(5) -0.0371(4) 0.04833(14) 0.0281(11) Uani 1 1 d . . .
C14 C 0.1410(4) -0.0958(4) 0.00044(13) 0.0222(10) Uani 1 1 d . . .
C15 C 0.2122(4) -0.2101(3) -0.01392(13) 0.0273(11) Uani 1 1 d . . .
H15 H 0.2865 -0.2504 0.0067 0.033 Uiso 1 1 calc R . .
C16 C 0.1725(5) -0.2630(3) -0.05840(14) 0.0286(11) Uani 1 1 d . . .
C17 C 0.0647(5) -0.2078(4) -0.08899(13) 0.0316(11) Uani 1 1 d . . .
H17 H 0.0384 -0.2474 -0.1194 0.038 Uiso 1 1 calc R . .
C18 C -0.0052(4) -0.0939(4) -0.07498(14) 0.0318(10) Uani 1 1 d . . .
H18 H -0.0797 -0.0547 -0.0958 0.038 Uiso 1 1 calc R . .
C19 C 0.0338(4) -0.0370(3) -0.03036(14) 0.0269(11) Uani 1 1 d . . .
H19 H -0.0126 0.0419 -0.0209 0.032 Uiso 1 1 calc R . .
C20 C -0.1660(4) 0.3431(3) 0.15132(12) 0.0263(10) Uani 1 1 d . . .
H20A H -0.2660 0.3810 0.1412 0.032 Uiso 1 1 calc R . .
H20B H -0.1804 0.3036 0.1842 0.032 Uiso 1 1 calc R . .
C21 C -0.0463(5) 0.4489(4) 0.15517(13) 0.0226(10) Uani 1 1 d . . .
C22 C -0.0554(5) 0.5567(3) 0.12535(13) 0.0300(11) Uani 1 1 d . . .
H22 H -0.1399 0.5656 0.1032 0.036 Uiso 1 1 calc R . .
C23 C 0.0573(5) 0.6521(4) 0.12734(14) 0.0391(12) Uani 1 1 d . . .
H23 H 0.0507 0.7246 0.1062 0.047 Uiso 1 1 calc R . .
C24 C 0.1778(5) 0.6407(4) 0.15988(14) 0.0385(12) Uani 1 1 d . . .
H24 H 0.2545 0.7059 0.1614 0.046 Uiso 1 1 calc R . .
C25 C 0.1880(5) 0.5354(4) 0.19041(13) 0.0328(12) Uani 1 1 d . . .
H25 H 0.2716 0.5272 0.2129 0.039 Uiso 1 1 calc R . .
C26 C 0.0739(5) 0.4411(3) 0.18781(13) 0.0306(11) Uani 1 1 d . . .
H26 H 0.0798 0.3693 0.2093 0.037 Uiso 1 1 calc R . .
C27 C 0.0827(4) 0.4211(3) 0.01129(11) 0.0343(11) Uani 1 1 d . . .
H27A H 0.0984 0.3728 -0.0193 0.051 Uiso 1 1 calc R . .
H27B H 0.1753 0.4720 0.0185 0.051 Uiso 1 1 calc R . .
H27C H -0.0064 0.4784 0.0075 0.051 Uiso 1 1 calc R . .

loop_
_atom_site_aniso_label
_atom_site_aniso_U_11
_atom_site_aniso_U_22
_atom_site_aniso_U_33
_atom_site_aniso_U_23
_atom_site_aniso_U_13
_atom_site_aniso_U_12
Cl1 0.0641(9) 0.0248(6) 0.0446(6) -0.0074(6) 0.0166(7) 0.0051(6)
O1 0.031(2) 0.0343(19) 0.0391(17) 0.0034(15) 0.0099(15) -0.0058(16)
O2 0.032(2) 0.0297(17) 0.0357(17) -0.0035(14) -0.0088(15) 0.0055(16)
O3 0.0256(18) 0.0316(19) 0.0260(17) -0.0010(14) 0.0087(15) -0.0051(14)
O4 0.0272(17) 0.0172(16) 0.0251(15) -0.0076(13) -0.0012(12) 0.0028(14)
O5 0.049(2) 0.0338(18) 0.0385(17) -0.0056(16) -0.0100(16) 0.0180(17)
N1 0.020(2) 0.019(2) 0.022(2) 0.0017(17) 0.0057(17) -0.0004(18)
N2 0.026(2) 0.016(2) 0.023(2) 0.0025(16) -0.0015(18) -0.0013(18)
C1 0.033(3) 0.030(3) 0.024(2) 0.007(2) 0.002(2) 0.008(2)
C2 0.037(3) 0.038(3) 0.043(3) -0.007(2) -0.013(3) 0.004(3)
C3 0.046(4) 0.054(4) 0.050(4) 0.007(3) -0.023(3) -0.014(3)
C4 0.032(3) 0.055(4) 0.054(3) 0.019(3) -0.005(3) 0.002(3)
C5 0.035(3) 0.033(3) 0.039(3) 0.009(2) 0.006(3) 0.014(3)
C6 0.031(3) 0.019(3) 0.026(2) 0.013(2) 0.000(2) 0.006(2)
C7 0.036(3) 0.018(2) 0.031(3) 0.009(2) 0.002(2) -0.005(2)
C8 0.042(3) 0.019(3) 0.022(3) -0.008(2) -0.002(2) 0.000(3)
C9 0.018(3) 0.021(2) 0.024(2) -0.002(2) 0.000(2) -0.006(2)
C10 0.031(3) 0.015(3) 0.033(3) -0.008(2) 0.000(2) 0.005(2)
C11 0.029(3) 0.020(2) 0.025(2) -0.006(2) 0.002(2) -0.002(2)
C12 0.023(3) 0.021(2) 0.020(2) -0.002(2) -0.004(2) 0.005(2)
C13 0.026(3) 0.025(3) 0.034(3) 0.001(2) 0.008(2) -0.005(2)
C14 0.023(3) 0.019(2) 0.025(2) -0.002(2) 0.005(2) -0.004(2)
C15 0.036(3) 0.016(3) 0.030(3) 0.003(2) 0.008(2) 0.000(2)
C16 0.041(3) 0.011(2) 0.034(3) -0.007(2) 0.016(2) -0.002(2)
C17 0.037(3) 0.028(3) 0.030(3) -0.003(2) 0.003(2) -0.011(2)
C18 0.027(3) 0.029(3) 0.040(3) -0.007(2) -0.001(2) 0.007(2)
C19 0.028(3) 0.020(3) 0.033(3) -0.005(2) 0.005(2) -0.002(2)
C20 0.020(3) 0.022(2) 0.037(3) -0.004(2) 0.002(2) 0.005(2)
C21 0.026(3) 0.020(3) 0.022(2) -0.006(2) 0.002(2) 0.003(2)
C22 0.035(3) 0.023(3) 0.032(3) -0.004(2) -0.001(2) 0.005(2)
C23 0.059(4) 0.017(3) 0.040(3) 0.004(2) 0.002(3) -0.004(3)
C24 0.044(3) 0.026(3) 0.046(3) -0.012(3) 0.006(3) -0.010(2)
C25 0.029(3) 0.034(3) 0.035(3) -0.017(2) -0.004(2) 0.006(3)
C26 0.043(3) 0.020(3) 0.029(3) -0.001(2) 0.001(2) 0.005(3)
C27 0.046(3) 0.023(3) 0.034(3) 0.005(2) 0.003(2) 0.000(2)

loop_
_atom_type_symbol
_atom_type_description
_atom_type_scat_dispersion_real
_atom_type_scat_dispersion_imag
_atom_type_scat_source
C C 0.0033 0.0016 'International Tables Vol C Tables 4.2.6.8 and 6.1.1.4'
H H 0.0000 0.0000 'International Tables Vol C Tables 4.2.6.8 and 6.1.1.4'
Cl Cl 0.1484 0.1585 'International Tables Vol C Tables 4.2.6.8 and 6.1.1.4'
N N 0.0061 0.0033 'International Tables Vol C Tables 4.2.6.8 and 6.1.1.4'
O O 0.0106 0.0060 'International Tables Vol C Tables 4.2.6.8 and 6.1.1.4'

loop_
_geom_angle_atom_site_label_1
_geom_angle_atom_site_label_2
_geom_angle_atom_site_label_3
_geom_angle
_geom_angle_site_symmetry_1
_geom_angle_site_symmetry_3
C11 O3 H3O 109.5 . .
C13 O4 C12 118.8(3) . .
C8 N1 C12 123.0(3) . .
C8 N1 C9 116.8(3) . .
C12 N1 C9 117.3(3) . .
C10 N2 C27 120.2(3) . .
C10 N2 C11 121.4(3) . .
C27 N2 C11 118.3(3) . .
C6 C1 C2 120.9(4) . .
C6 C1 H1 119.5 . .
C2 C1 H1 119.5 . .
C3 C2 C1 118.9(4) . .
C3 C2 H2 120.5 . .
C1 C2 H2 120.5 . .
C2 C3 C4 120.7(4) . .
C2 C3 H3 119.7 . .
C4 C3 H3 119.7 . .
C5 C4 C3 120.1(5) . .
C5 C4 H4 119.9 . .
C3 C4 H4 119.9 . .
C6 C5 C4 120.1(4) . .
C6 C5 H5 119.9 . .
C4 C5 H5 119.9 . .
C5 C6 C1 119.1(4) . .
C5 C6 C7 120.7(4) . .
C1 C6 C7 120.1(4) . .
C6 C7 C8 112.0(3) . .
C6 C7 H7A 109.2 . .
C8 C7 H7A 109.2 . .
C6 C7 H7B 109.2 . .
C8 C7 H7B 109.2 . .
H7A C7 H7B 107.9 . .
O1 C8 N1 121.1(4) . .
O1 C8 C7 121.5(4) . .
N1 C8 C7 117.3(4) . .
N1 C9 C10 114.0(3) . .
N1 C9 C20 111.8(3) . .
C10 C9 C20 107.2(3) . .
N1 C9 H9 107.9 . .
C10 C9 H9 107.9 . .
C20 C9 H9 107.9 . .
O2 C10 N2 122.4(4) . .
O2 C10 C9 118.3(4) . .
N2 C10 C9 119.0(4) . .
O3 C11 N2 111.6(3) . .
O3 C11 C12 112.0(3) . .
N2 C11 C12 107.9(3) . .
O3 C11 H11 108.4 . .
N2 C11 H11 108.4 . .
C12 C11 H11 108.4 . .
N1 C12 O4 109.8(3) . .
N1 C12 C11 111.2(3) . .
O4 C12 C11 105.0(3) . .
N1 C12 H12 110.2 . .
O4 C12 H12 110.2 . .
C11 C12 H12 110.2 . .
O5 C13 O4 123.7(4) . .
O5 C13 C14 125.9(4) . .
O4 C13 C14 110.4(3) . .
C19 C14 C15 120.1(3) . .
C19 C14 C13 121.7(4) . .
C15 C14 C13 118.1(4) . .
C16 C15 C14 118.6(3) . .
C16 C15 H15 120.7 . .
C14 C15 H15 120.7 . .
C15 C16 C17 122.3(3) . .
C15 C16 Cl1 119.6(3) . .
C17 C16 Cl1 118.1(3) . .
C16 C17 C18 119.2(4) . .
C16 C17 H17 120.4 . .
C18 C17 H17 120.4 . .
C17 C18 C19 119.9(4) . .
C17 C18 H18 120.0 . .
C19 C18 H18 120.0 . .
C18 C19 C14 119.9(3) . .
C18 C19 H19 120.1 . .
C14 C19 H19 120.1 . .
C21 C20 C9 112.8(3) . .
C21 C20 H20A 109.0 . .
C9 C20 H20A 109.0 . .
C21 C20 H20B 109.0 . .
C9 C20 H20B 109.0 . .
H20A C20 H20B 107.8 . .
C26 C21 C22 118.0(4) . .
C26 C21 C20 121.4(4) . .
C22 C21 C20 120.7(4) . .
C21 C22 C23 121.0(4) . .
C21 C22 H22 119.5 . .
C23 C22 H22 119.5 . .
C24 C23 C22 119.7(4) . .
C24 C23 H23 120.2 . .
C22 C23 H23 120.2 . .
C23 C24 C25 120.3(4) . .
C23 C24 H24 119.8 . .
C25 C24 H24 119.8 . .
C24 C25 C26 119.0(4) . .
C24 C25 H25 120.5 . .
C26 C25 H25 120.5 . .
C21 C26 C25 121.9(4) . .
C21 C26 H26 119.0 . .
C25 C26 H26 119.0 . .
N2 C27 H27A 109.5 . .
N2 C27 H27B 109.5 . .
H27A C27 H27B 109.5 . .
N2 C27 H27C 109.5 . .
H27A C27 H27C 109.5 . .
H27B C27 H27C 109.5 . .

loop_
_geom_bond_atom_site_label_1
_geom_bond_atom_site_label_2
_geom_bond_distance
_geom_bond_site_symmetry_2
Cl1 C16 1.753(3) .
O1 C8 1.215(4) .
O2 C10 1.244(4) .
O3 C11 1.378(4) .
O3 H3O 0.8400 .
O4 C13 1.362(4) .
O4 C12 1.455(3) .
O5 C13 1.204(4) .
N1 C8 1.386(4) .
N1 C12 1.421(4) .
N1 C9 1.481(4) .
N2 C10 1.347(4) .
N2 C27 1.466(3) .
N2 C11 1.479(4) .
C1 C6 1.388(4) .
C1 C2 1.395(5) .
C1 H1 0.9500 .
C2 C3 1.370(5) .
C2 H2 0.9500 .
C3 C4 1.386(5) .
C3 H3 0.9500 .
C4 C5 1.381(5) .
C4 H4 0.9500 .
C5 C6 1.382(5) .
C5 H5 0.9500 .
C6 C7 1.520(5) .
C7 C8 1.527(4) .
C7 H7A 0.9900 .
C7 H7B 0.9900 .
C9 C10 1.506(4) .
C9 C20 1.563(4) .
C9 H9 1.0000 .
C11 C12 1.523(4) .
C11 H11 1.0000 .
C12 H12 1.0000 .
C13 C14 1.493(4) .
C14 C19 1.390(4) .
C14 C15 1.396(4) .
C15 C16 1.370(4) .
C15 H15 0.9500 .
C16 C17 1.374(4) .
C17 C18 1.384(4) .
C17 H17 0.9500 .
C18 C19 1.390(4) .
C18 H18 0.9500 .
C19 H19 0.9500 .
C20 C21 1.515(4) .
C20 H20A 0.9900 .
C20 H20B 0.9900 .
C21 C26 1.368(4) .
C21 C22 1.386(4) .
C22 C23 1.393(4) .
C22 H22 0.9500 .
C23 C24 1.371(5) .
C23 H23 0.9500 .
C24 C25 1.377(4) .
C24 H24 0.9500 .
C25 C26 1.394(5) .
C25 H25 0.9500 .
C26 H26 0.9500 .
C27 H27A 0.9800 .
C27 H27B 0.9800 .
C27 H27C 0.9800 .

loop_
_geom_hbond_atom_site_label_D
_geom_hbond_atom_site_label_H
_geom_hbond_atom_site_label_A
_geom_hbond_distance_DH
_geom_hbond_distance_HA
_geom_hbond_distance_DA
_geom_hbond_angle_DHA
_geom_hbond_site_symmetry_A
O3 H3O O2 0.84 1.87 2.688(3) 164.4 4

loop_
_geom_torsion_atom_site_label_1
_geom_torsion_atom_site_label_2
_geom_torsion_atom_site_label_3
_geom_torsion_atom_site_label_4
_geom_torsion
_geom_torsion_site_symmetry_1
_geom_torsion_site_symmetry_2
_geom_torsion_site_symmetry_3
_geom_torsion_site_symmetry_4
C6 C1 C2 C3 -1.2(6) . . . .
C1 C2 C3 C4 0.0(6) . . . .
C2 C3 C4 C5 0.3(6) . . . .
C3 C4 C5 C6 0.6(6) . . . .
C4 C5 C6 C1 -1.8(6) . . . .
C4 C5 C6 C7 176.7(3) . . . .
C2 C1 C6 C5 2.1(5) . . . .
C2 C1 C6 C7 -176.4(3) . . . .
C5 C6 C7 C8 -123.3(4) . . . .
C1 C6 C7 C8 55.2(4) . . . .
C12 N1 C8 O1 -162.7(3) . . . .
C9 N1 C8 O1 -2.4(5) . . . .
C12 N1 C8 C7 20.2(5) . . . .
C9 N1 C8 C7 -179.5(3) . . . .
C6 C7 C8 O1 -109.9(4) . . . .
C6 C7 C8 N1 67.1(4) . . . .
C8 N1 C9 C10 -165.0(3) . . . .
C12 N1 C9 C10 -3.6(4) . . . .
C8 N1 C9 C20 73.1(4) . . . .
C12 N1 C9 C20 -125.4(3) . . . .
C27 N2 C10 O2 8.8(5) . . . .
C11 N2 C10 O2 -173.8(3) . . . .
C27 N2 C10 C9 -165.0(3) . . . .
C11 N2 C10 C9 12.4(5) . . . .
N1 C9 C10 O2 158.6(3) . . . .
C20 C9 C10 O2 -77.1(4) . . . .
N1 C9 C10 N2 -27.3(4) . . . .
C20 C9 C10 N2 97.0(4) . . . .
C10 N2 C11 O3 153.3(3) . . . .
C27 N2 C11 O3 -29.2(4) . . . .
C10 N2 C11 C12 29.7(4) . . . .
C27 N2 C11 C12 -152.8(3) . . . .
C8 N1 C12 O4 90.6(4) . . . .
C9 N1 C12 O4 -69.6(4) . . . .
C8 N1 C12 C11 -153.6(3) . . . .
C9 N1 C12 C11 46.1(4) . . . .
C13 O4 C12 N1 -120.8(3) . . . .
C13 O4 C12 C11 119.6(3) . . . .
O3 C11 C12 N1 178.1(3) . . . .
N2 C11 C12 N1 -58.5(4) . . . .
O3 C11 C12 O4 -63.2(4) . . . .
N2 C11 C12 O4 60.1(4) . . . .
C12 O4 C13 O5 5.9(5) . . . .
C12 O4 C13 C14 -174.7(3) . . . .
O5 C13 C14 C19 -176.6(4) . . . .
O4 C13 C14 C19 4.0(5) . . . .
O5 C13 C14 C15 0.8(6) . . . .
O4 C13 C14 C15 -178.6(3) . . . .
C19 C14 C15 C16 -0.8(5) . . . .
C13 C14 C15 C16 -178.3(3) . . . .
C14 C15 C16 C17 -0.5(6) . . . .
C14 C15 C16 Cl1 177.4(3) . . . .
C15 C16 C17 C18 1.0(6) . . . .
Cl1 C16 C17 C18 -176.9(3) . . . .
C16 C17 C18 C19 -0.2(5) . . . .
C17 C18 C19 C14 -1.1(5) . . . .
C15 C14 C19 C18 1.6(5) . . . .
C13 C14 C19 C18 179.0(3) . . . .
N1 C9 C20 C21 69.4(4) . . . .
C10 C9 C20 C21 -56.2(4) . . . .
C9 C20 C21 C26 -88.9(4) . . . .
C9 C20 C21 C22 90.8(4) . . . .
C26 C21 C22 C23 2.2(5) . . . .
C20 C21 C22 C23 -177.5(3) . . . .
C21 C22 C23 C24 -1.2(6) . . . .
C22 C23 C24 C25 0.3(6) . . . .
C23 C24 C25 C26 -0.3(6) . . . .
C22 C21 C26 C25 -2.2(6) . . . .
C20 C21 C26 C25 177.5(3) . . . .
C24 C25 C26 C21 1.3(6) . . . .
